data_7045117
loop_
_publ_author_name
'Alexandru, Maria-Gabriela'
'Visinescu, Diana'
'Shova, Sergiu'
'Andruh, Marius'
'Lloret, Francesc'
'Cano, Joan'
'Julve, Miguel'

_publ_section_title
;
 Three different types of bridging ligands in a 3d-3d'-3d''
 heterotrimetallic chain.
;
_journal_issue 4
_journal_name_full 'Dalton transactions (Cambridge, England : 2003)'
_journal_page_first 1010
_journal_page_last 1013
_journal_paper_doi 10.1039/c7dt04586g
_journal_volume 47
_journal_year 2018
_chemical_formula_moiety 'C45 H44 Cr Cu2 Mn2 N10 O12, 3(H2 O)'
_chemical_formula_sum 'C45 H50 Cr Cu2 Mn2 N10 O15'
_chemical_formula_weight 1259.91
_space_group_crystal_system triclinic
_space_group_IT_number 2
_space_group_name_Hall '-P 1'
_space_group_name_H-M_alt 'P -1'
_symmetry_space_group_name_Hall '-P 1'
_symmetry_space_group_name_H-M 'P -1'
_atom_sites_solution_hydrogens geom
_atom_sites_solution_primary direct
_atom_sites_solution_secondary difmap
_audit_creation_date 2017-10-26
_audit_creation_method
;
Olex2 1.2
(compiled 2017.08.10 svn.r3458 for OlexSys, GUI svn.r5381)
;
_audit_update_record
;
2017-10-26 deposited with the CCDC.
2017-12-21 downloaded from the CCDC.
;
_cell_angle_alpha 101.278(5)
_cell_angle_beta 99.831(5)
_cell_angle_gamma 114.139(6)
_cell_formula_units_Z 2
_cell_length_a 12.6009(6)
_cell_length_b 13.4206(10)
_cell_length_c 18.2930(10)
_cell_measurement_reflns_used 5008
_cell_measurement_temperature 293(2)
_cell_measurement_theta_max 26.5530
_cell_measurement_theta_min 3.3190
_cell_volume 2657.7(3)
_computing_cell_refinement
;
CrysAlisPro, Agilent Technologies,
Version 1.171.37.34 (release 22-05-2014 CrysAlis171 .NET)
(compiled May 22 2014,16:03:01)
;
_computing_data_collection
;
CrysAlisPro, Agilent Technologies,
Version 1.171.37.34 (release 22-05-2014 CrysAlis171 .NET)
(compiled May 22 2014,16:03:01)
;
_computing_data_reduction
;
CrysAlisPro, Agilent Technologies,
Version 1.171.37.34 (release 22-05-2014 CrysAlis171 .NET)
(compiled May 22 2014,16:03:01)
;
_computing_molecular_graphics 'Olex2 (Dolomanov et al., 2009)'
_computing_publication_material 'Olex2 (Dolomanov et al., 2009)'
_computing_structure_refinement 'ShelXL (Sheldrick, 2015)'
_computing_structure_solution 'ShelXS (Sheldrick, 2008)'
_diffrn_ambient_temperature 293(2)
_diffrn_detector 'CCD plate'
_diffrn_detector_area_resol_mean 8.0851
_diffrn_detector_type Eos
_diffrn_measured_fraction_theta_full 0.995
_diffrn_measured_fraction_theta_max 0.995
_diffrn_measurement_details
;
#__ type_ start__ end____ width___ exp.time_
  1 omega    0.00   54.00   1.0000   30.0000
omega____ theta____ kappa____ phi______ frames
    -       19.8352   57.0000  -30.0000 54

#__ type_ start__ end____ width___ exp.time_
  2 omega  -29.00   45.00   1.0000   30.0000
omega____ theta____ kappa____ phi______ frames
    -       19.8352  -77.0000  120.0000 74

#__ type_ start__ end____ width___ exp.time_
  3 omega  -20.00   62.00   1.0000   30.0000
omega____ theta____ kappa____ phi______ frames
    -       19.8352  -99.0000  120.0000 82

#__ type_ start__ end____ width___ exp.time_
  4 omega   34.00   74.00   1.0000   30.0000
omega____ theta____ kappa____ phi______ frames
    -       19.8352 -178.0000  150.0000 40

#__ type_ start__ end____ width___ exp.time_
  5 omega  -46.00  -18.00   1.0000   30.0000
omega____ theta____ kappa____ phi______ frames
    -       19.8352  -57.0000   90.0000 28

#__ type_ start__ end____ width___ exp.time_
  6 omega  -51.00   49.00   1.0000   30.0000
omega____ theta____ kappa____ phi______ frames
    -       19.8352  -77.0000    0.0000 100

#__ type_ start__ end____ width___ exp.time_
  7 omega  -19.00    6.00   1.0000   30.0000
omega____ theta____ kappa____ phi______ frames
    -       19.8352  -99.0000 -150.0000 25

#__ type_ start__ end____ width___ exp.time_
  8 omega  -48.00   11.00   1.0000   30.0000
omega____ theta____ kappa____ phi______ frames
    -       19.8352  -57.0000 -120.0000 59

#__ type_ start__ end____ width___ exp.time_
  9 omega  -78.00    7.00   1.0000   30.0000
omega____ theta____ kappa____ phi______ frames
    -      -19.2884  -77.0000 -150.0000 85
;
_diffrn_measurement_device 'four-circle diffractometer'
_diffrn_measurement_device_type 'SuperNova, Dual, Cu at zero, Eos'
_diffrn_measurement_method '\w scans'
_diffrn_orient_matrix_UB_11 0.0113215000
_diffrn_orient_matrix_UB_12 -0.0427935000
_diffrn_orient_matrix_UB_13 0.0119196000
_diffrn_orient_matrix_UB_21 0.0631633000
_diffrn_orient_matrix_UB_22 0.0345537000
_diffrn_orient_matrix_UB_23 0.0075584000
_diffrn_orient_matrix_UB_31 0.0033361000
_diffrn_orient_matrix_UB_32 0.0254775000
_diffrn_orient_matrix_UB_33 0.0386933000
_diffrn_radiation_monochromator mirror
_diffrn_radiation_probe x-ray
_diffrn_radiation_type MoK\a
_diffrn_radiation_wavelength 0.71073
_diffrn_reflns_av_R_equivalents 0.0592
_diffrn_reflns_av_unetI/netI 0.0968
_diffrn_reflns_limit_h_max 14
_diffrn_reflns_limit_h_min -14
_diffrn_reflns_limit_k_max 15
_diffrn_reflns_limit_k_min -15
_diffrn_reflns_limit_l_max 21
_diffrn_reflns_limit_l_min -21
_diffrn_reflns_number 23304
_diffrn_reflns_theta_full 25.03
_diffrn_reflns_theta_max 25.03
_diffrn_reflns_theta_min 3.06
_diffrn_source 'SuperNova (Mo) X-ray Source'
_exptl_absorpt_coefficient_mu 1.521
_exptl_absorpt_correction_T_max 1.00000
_exptl_absorpt_correction_T_min 0.83332
_exptl_absorpt_correction_type multi-scan
_exptl_absorpt_process_details
;
CrysAlisPro, Agilent Technologies,
Version 1.171.37.34 (release 22-05-2014 CrysAlis171 .NET)
(compiled May 22 2014,16:03:01)
Empirical absorption correction using spherical harmonics,
 implemented in SCALE3 ABSPACK scaling algorithm.
Empirical absorption correction using spherical harmonics,
 implemented in SCALE3 ABSPACK scaling algorithm.
;
_exptl_crystal_colour 'clear light green'
_exptl_crystal_colour_lustre clear
_exptl_crystal_colour_modifier light
_exptl_crystal_colour_primary green
_exptl_crystal_density_diffrn 1.574
_exptl_crystal_density_method 'not measured'
_exptl_crystal_description prism
_exptl_crystal_F_000 1284
_exptl_crystal_size_max 0.2
_exptl_crystal_size_mid 0.05
_exptl_crystal_size_min 0.02
_refine_diff_density_max 0.625
_refine_diff_density_min -0.514
_refine_diff_density_rms 0.080
_refine_ls_extinction_method none
_refine_ls_goodness_of_fit_ref 0.987
_refine_ls_hydrogen_treatment constr
_refine_ls_matrix_type full
_refine_ls_number_parameters 681
_refine_ls_number_reflns 9327
_refine_ls_number_restraints 0
_refine_ls_restrained_S_all 0.987
_refine_ls_R_factor_all 0.0923
_refine_ls_R_factor_gt 0.0562
_refine_ls_shift/su_max 0.001
_refine_ls_shift/su_mean 0.000
_refine_ls_structure_factor_coef Fsqd
_refine_ls_weighting_details 'calc w=1/[\s^2^(Fo^2^)+(0.0403P)^2^+0.0000P] where P=(Fo^2^+2Fc^2^)/3'
_refine_ls_weighting_scheme calc
_refine_ls_wR_factor_gt 0.1038
_refine_ls_wR_factor_ref 0.1218
_reflns_number_gt 6327
_reflns_number_total 9327
_reflns_threshold_expression >2sigma(I)
_cod_data_source_file c7dt04586g2.cif
_cod_data_source_block shc_459_maan
_cod_depositor_comments 'Adding full bibliography for 7045117.cif.'
_cod_database_code 7045117
_chemical_oxdiff_formula 'C25 H30 N4 O12 Cu1 Mn1 Cr1'
_chemical_oxdiff_usercomment Cu_Mn_Cr
_reflns_odcompleteness_completeness 99.81
_reflns_odcompleteness_iscentric 1
_reflns_odcompleteness_theta 26.32
_olex2_refinement_description
;
1. Fixed Uiso
 At 1.2 times of:
  All C(H) groups, All C(H,H) groups
 At 1.5 times of:
  All C(H,H,H) groups, All O(H,H) groups
2.a Riding coordinates:
 O2W(H2WA,H2WB), O4W(H4WA,H4WB), O3W(H3WA,H3WB), O5W(H5WA,H5WB)
2.b Rotating group:
 O1W(H1WA,H1WB)
2.c Secondary CH2 refined with riding coordinates:
 C9(H9A,H9B), C10(H10A,H10B), C11(H11A,H11B), C28(H28A,H28B), C29(H29A,H29B),
 C30(H30A,H30B)
2.d Aromatic/amide H refined with riding coordinates:
 C3(H3), C4(H4), C5(H5), C8(H8), C12(H12), C14(H14), C15(H15), C16(H16),
 C22(H22), C23(H23), C24(H24), C27(H27), C31(H31), C33(H33), C34(H34), C35(H35)
2.e Idealised Me refined as rotating group:
 C1(H1A,H1B,H1C), C19(H19A,H19B,H19C), C20(H20A,H20B,H20C), C38(H38A,H38B,H38C)
;
_olex2_date_sample_data_collection 1447664167.27
_olex2_submission_special_instructions 'No special instructions were received'

loop_
_space_group_symop_id
_space_group_symop_operation_xyz
1 'x, y, z'
2 '-x, -y, -z'

loop_
_atom_site_label
_atom_site_type_symbol
_atom_site_fract_x
_atom_site_fract_y
_atom_site_fract_z
_atom_site_U_iso_or_equiv
_atom_site_adp_type
_atom_site_occupancy
_atom_site_calc_flag
_atom_site_refinement_flags_posn
Cu1 Cu 1.09934(5) 0.37777(5) 1.05540(4) 0.03670(18) Uani 1 d .
Cu2 Cu -0.18124(5) -0.21258(5) 0.50847(4) 0.04014(19) Uani 1 d .
Mn1 Mn 0.81554(6) 0.20959(6) 1.03928(4) 0.0297(2) Uani 1 d .
Mn2 Mn 0.05085(6) -0.26779(6) 0.55150(4) 0.0333(2) Uani 1 d .
Cr1 Cr 0.43662(6) 0.01868(6) 0.79006(4) 0.0272(2) Uani 1 d .
O1 O 0.9735(3) 0.2237(3) 1.00559(18) 0.0379(8) Uani 1 d .
O1W O 1.1790(4) 0.3308(3) 1.1656(2) 0.0693(12) Uani 1 d .
H1WA H 1.1867 0.3775 1.2100 0.104 Uiso 1 d GR
H1WB H 1.2515 0.3359 1.1662 0.104 Uiso 1 d GR
O2 O 0.9583(3) 0.3829(3) 1.08348(18) 0.0379(9) Uani 1 d .
O2W O -0.2758(4) -0.4031(3) 0.3877(2) 0.0857(15) Uani 1 d .
H2WA H -0.2236 -0.4246 0.4059 0.129 Uiso 1 d R
H2WB H -0.3292 -0.4741 0.3701 0.129 Uiso 1 d R
O3 O 0.7909(3) 0.0247(3) 0.97370(19) 0.0410(9) Uani 1 d .
O4 O 0.7488(3) 0.3436(3) 1.10273(19) 0.0403(9) Uani 1 d .
O5 O -0.1126(3) -0.2693(3) 0.58433(19) 0.0414(9) Uani 1 d .
O6 O -0.0299(3) -0.1879(3) 0.48487(18) 0.0377(8) Uani 1 d .
O7 O 0.0083(3) -0.3563(3) 0.6542(2) 0.0540(11) Uani 1 d .
O8 O 0.1631(3) -0.2006(3) 0.4642(2) 0.0481(10) Uani 1 d .
O9 O 0.1416(3) -0.3808(3) 0.54747(19) 0.0441(9) Uani 1 d .
O10 O 0.0836(3) -0.5674(3) 0.5298(2) 0.0501(10) Uani 1 d .
N1 N 1.2126(4) 0.3533(4) 1.0000(2) 0.0413(11) Uani 1 d .
N2 N 1.2016(3) 0.5411(3) 1.1120(2) 0.0403(11) Uani 1 d .
N3 N -0.3325(4) -0.2616(4) 0.5387(3) 0.0595(14) Uani 1 d .
N4 N -0.2178(4) -0.1340(3) 0.4347(2) 0.0432(11) Uani 1 d .
N5 N 0.2621(4) -0.1210(3) 0.8842(2) 0.0428(11) Uani 1 d .
N6 N 0.5144(5) -0.1826(4) 0.7553(3) 0.0652(15) Uani 1 d .
N7 N 0.6095(4) 0.1545(4) 0.6966(3) 0.0624(14) Uani 1 d .
N8 N 0.3521(4) 0.2169(4) 0.8134(3) 0.0574(13) Uani 1 d .
N9 N 0.6658(4) 0.1631(3) 0.9428(2) 0.0407(11) Uani 1 d .
N10 N 0.2048(4) -0.1360(3) 0.6420(2) 0.0406(11) Uani 1 d .
C1 C 0.6850(5) -0.0822(4) 0.9578(3) 0.0538(16) Uani 1 d .
H1A H 0.6315 -0.0710 0.9863 0.081 Uiso 1 calc GR
H1B H 0.7085 -0.1363 0.9733 0.081 Uiso 1 calc GR
H1C H 0.6444 -0.1107 0.9032 0.081 Uiso 1 calc GR
C2 C 0.8795(5) 0.0280(4) 0.9378(3) 0.0387(13) Uani 1 d .
C3 C 0.8775(5) -0.0628(5) 0.8875(3) 0.0569(16) Uani 1 d .
H3 H 0.8115 -0.1347 0.8741 0.068 Uiso 1 calc R
C4 C 0.9737(6) -0.0478(5) 0.8563(3) 0.0652(18) Uani 1 d .
H4 H 0.9721 -0.1099 0.8221 0.078 Uiso 1 calc R
C5 C 1.0704(5) 0.0568(5) 0.8754(3) 0.0580(16) Uani 1 d .
H5 H 1.1339 0.0657 0.8535 0.070 Uiso 1 calc R
C6 C 1.0757(5) 0.1515(4) 0.9274(3) 0.0402(13) Uani 1 d .
C7 C 0.9780(4) 0.1383(4) 0.9575(3) 0.0335(12) Uani 1 d .
C8 C 1.1853(4) 0.2592(5) 0.9502(3) 0.0445(14) Uani 1 d .
H8 H 1.2437 0.2598 0.9251 0.053 Uiso 1 calc R
C9 C 1.3406(4) 0.4417(5) 1.0161(4) 0.0611(17) Uani 1 d .
H9A H 1.3643 0.4355 0.9683 0.073 Uiso 1 calc R
H9B H 1.3928 0.4263 1.0528 0.073 Uiso 1 calc R
C10 C 1.3605(5) 0.5625(5) 1.0485(4) 0.0649(18) Uani 1 d .
H10A H 1.4444 0.6143 1.0546 0.078 Uiso 1 calc R
H10B H 1.3106 0.5783 1.0105 0.078 Uiso 1 calc R
C11 C 1.3340(4) 0.5883(5) 1.1226(3) 0.0528(16) Uani 1 d .
H11A H 1.3724 0.6705 1.1459 0.063 Uiso 1 calc R
H11B H 1.3674 0.5561 1.1577 0.063 Uiso 1 calc R
C12 C 1.1646(5) 0.6094(4) 1.1434(3) 0.0454(14) Uani 1 d .
H12 H 1.2228 0.6851 1.1662 0.054 Uiso 1 calc R
C13 C 1.0439(5) 0.5837(4) 1.1477(3) 0.0404(13) Uani 1 d .
C14 C 1.0255(5) 0.6737(5) 1.1878(3) 0.0559(17) Uani 1 d .
H14 H 1.0892 0.7475 1.2066 0.067 Uiso 1 calc R
C15 C 0.9156(6) 0.6538(5) 1.1991(3) 0.0617(17) Uani 1 d .
H15 H 0.9048 0.7142 1.2251 0.074 Uiso 1 calc R
C16 C 0.8194(5) 0.5442(5) 1.1721(3) 0.0484(15) Uani 1 d .
H16 H 0.7447 0.5308 1.1807 0.058 Uiso 1 calc R
C17 C 0.8360(4) 0.4558(4) 1.1327(3) 0.0348(12) Uani 1 d .
C18 C 0.9479(4) 0.4727(4) 1.1204(3) 0.0315(12) Uani 1 d .
C19 C 0.6340(5) 0.3139(5) 1.1180(4) 0.0587(17) Uani 1 d .
H19A H 0.5972 0.3557 1.0966 0.088 Uiso 1 calc GR
H19B H 0.6452 0.3325 1.1731 0.088 Uiso 1 calc GR
H19C H 0.5825 0.2334 1.0947 0.088 Uiso 1 calc GR
C20 C 0.0872(5) -0.3772(5) 0.7079(3) 0.0675(19) Uani 1 d .
H20A H 0.0648 -0.4574 0.6937 0.101 Uiso 1 calc GR
H20B H 0.0806 -0.3534 0.7592 0.101 Uiso 1 calc GR
H20C H 0.1692 -0.3350 0.7068 0.101 Uiso 1 calc GR
C21 C -0.1119(5) -0.4021(5) 0.6505(3) 0.0482(15) Uani 1 d .
C22 C -0.1717(6) -0.4931(5) 0.6775(3) 0.0648(18) Uani 1 d .
H22 H -0.1291 -0.5270 0.7001 0.078 Uiso 1 calc R
C23 C -0.2944(6) -0.5343(5) 0.6712(4) 0.070(2) Uani 1 d .
H23 H -0.3345 -0.5955 0.6894 0.084 Uiso 1 calc R
C24 C -0.3558(6) -0.4823(5) 0.6372(4) 0.0703(19) Uani 1 d .
H24 H -0.4375 -0.5079 0.6342 0.084 Uiso 1 calc R
C25 C -0.2977(5) -0.3917(5) 0.6072(3) 0.0533(16) Uani 1 d .
C26 C -0.1748(5) -0.3516(4) 0.6125(3) 0.0443(14) Uani 1 d .
C27 C -0.3666(5) -0.3393(6) 0.5743(4) 0.0673(19) Uani 1 d .
H27 H -0.4448 -0.3643 0.5792 0.081 Uiso 1 calc R
C28 C -0.4228(6) -0.2225(7) 0.5140(4) 0.087(2) Uani 1 d .
H28A H -0.4008 -0.1492 0.5501 0.104 Uiso 1 calc R
H28B H -0.5015 -0.2766 0.5156 0.104 Uiso 1 calc R
C29 C -0.4309(6) -0.2112(7) 0.4347(5) 0.095(3) Uani 1 d .
H29A H -0.4429 -0.2823 0.4005 0.113 Uiso 1 calc R
H29B H -0.5025 -0.2018 0.4175 0.113 Uiso 1 calc R
C30 C -0.3295(5) -0.1197(5) 0.4252(4) 0.0683(19) Uani 1 d .
H30A H -0.3121 -0.0491 0.4628 0.082 Uiso 1 calc R
H30B H -0.3517 -0.1122 0.3739 0.082 Uiso 1 calc R
C31 C -0.1500(5) -0.0902(4) 0.3926(3) 0.0440(14) Uani 1 d .
H31 H -0.1781 -0.0557 0.3601 0.053 Uiso 1 calc R
C32 C -0.0358(5) -0.0884(4) 0.3902(3) 0.0376(13) Uani 1 d .
C33 C 0.0221(5) -0.0372(5) 0.3385(3) 0.0527(16) Uani 1 d .
H33 H -0.0117 -0.0016 0.3103 0.063 Uiso 1 calc R
C34 C 0.1253(6) -0.0384(5) 0.3287(3) 0.0586(17) Uani 1 d .
H34 H 0.1631 -0.0018 0.2954 0.070 Uiso 1 calc R
C35 C 0.1753(5) -0.0945(5) 0.3685(3) 0.0496(15) Uani 1 d .
H35 H 0.2445 -0.0983 0.3601 0.060 Uiso 1 calc R
C36 C 0.1222(4) -0.1439(4) 0.4199(3) 0.0369(13) Uani 1 d .
C37 C 0.0169(4) -0.1403(4) 0.4331(3) 0.0337(12) Uani 1 d .
C38 C 0.2739(6) -0.2027(6) 0.4591(4) 0.073(2) Uani 1 d .
H38A H 0.3386 -0.1260 0.4772 0.109 Uiso 1 calc GR
H38B H 0.2669 -0.2366 0.4060 0.109 Uiso 1 calc GR
H38C H 0.2907 -0.2468 0.4906 0.109 Uiso 1 calc GR
C39 C 0.0652(4) -0.4852(5) 0.5223(3) 0.0387(13) Uani 1 d .
C40 C 0.3244(4) -0.0687(4) 0.8527(3) 0.0330(12) Uani 1 d .
C41 C 0.4902(5) -0.1087(4) 0.7685(3) 0.0404(13) Uani 1 d .
C42 C 0.5452(4) 0.1026(4) 0.7277(3) 0.0367(13) Uani 1 d .
C43 C 0.3807(4) 0.1458(4) 0.8073(3) 0.0346(12) Uani 1 d .
C44 C 0.5831(4) 0.1128(4) 0.8897(3) 0.0328(12) Uani 1 d .
C45 C 0.2892(4) -0.0792(4) 0.6927(3) 0.0323(12) Uani 1 d .
O4W O 0.3686(4) -0.3716(3) 0.6106(2) 0.0785(14) Uani 1 d .
H4WA H 0.3060 -0.3717 0.5826 0.118 Uiso 1 d R
H4WB H 0.4207 -0.3152 0.6498 0.118 Uiso 1 d R
O3W O 0.4100(4) 0.4231(3) 0.7595(2) 0.0817(14) Uani 1 d .
H3WA H 0.3828 0.3677 0.7789 0.123 Uiso 1 d R
H3WB H 0.3662 0.3878 0.7121 0.123 Uiso 1 d R
O5W O 0.5900(4) -0.3467(3) 0.8117(2) 0.0837(15) Uani 1 d .
H5WA H 0.5704 -0.2948 0.8028 0.126 Uiso 1 d R
H5WB H 0.5440 -0.4182 0.7989 0.126 Uiso 1 d R

loop_
_atom_site_aniso_label
_atom_site_aniso_U_11
_atom_site_aniso_U_22
_atom_site_aniso_U_33
_atom_site_aniso_U_23
_atom_site_aniso_U_13
_atom_site_aniso_U_12
Cu1 0.0224(3) 0.0301(3) 0.0512(4) 0.0127(3) 0.0094(3) 0.0061(3)
Cu2 0.0318(4) 0.0438(4) 0.0502(4) 0.0222(3) 0.0073(3) 0.0202(3)
Mn1 0.0200(4) 0.0283(4) 0.0333(4) 0.0113(3) 0.0043(3) 0.0041(3)
Mn2 0.0289(4) 0.0273(4) 0.0372(4) 0.0084(3) -0.0035(3) 0.0123(3)
Cr1 0.0231(4) 0.0269(4) 0.0269(4) 0.0095(3) 0.0028(3) 0.0079(3)
O1 0.0290(18) 0.0334(19) 0.047(2) 0.0097(17) 0.0142(16) 0.0095(16)
O1W 0.074(3) 0.062(3) 0.068(3) 0.018(2) 0.010(2) 0.033(2)
O2 0.0239(17) 0.0263(18) 0.055(2) 0.0061(17) 0.0106(16) 0.0061(15)
O2W 0.067(3) 0.071(3) 0.107(4) 0.018(3) -0.010(3) 0.038(3)
O3 0.034(2) 0.0271(19) 0.051(2) 0.0075(16) 0.0118(17) 0.0062(16)
O4 0.0249(18) 0.038(2) 0.053(2) 0.0129(17) 0.0115(16) 0.0102(16)
O5 0.034(2) 0.045(2) 0.052(2) 0.0251(18) 0.0097(16) 0.0208(17)
O6 0.0362(19) 0.043(2) 0.042(2) 0.0209(17) 0.0089(16) 0.0228(17)
O7 0.043(2) 0.074(3) 0.057(2) 0.043(2) 0.0082(18) 0.030(2)
O8 0.043(2) 0.067(3) 0.057(2) 0.035(2) 0.0202(18) 0.036(2)
O9 0.036(2) 0.030(2) 0.055(2) 0.0067(17) -0.0044(17) 0.0131(17)
O10 0.046(2) 0.033(2) 0.060(2) 0.0045(18) -0.0144(18) 0.0232(18)
N1 0.034(2) 0.041(3) 0.046(3) 0.011(2) 0.015(2) 0.014(2)
N2 0.025(2) 0.031(2) 0.055(3) 0.016(2) 0.004(2) 0.006(2)
N3 0.038(3) 0.077(4) 0.079(4) 0.041(3) 0.019(3) 0.033(3)
N4 0.034(3) 0.044(3) 0.056(3) 0.022(2) 0.003(2) 0.023(2)
N5 0.047(3) 0.036(3) 0.049(3) 0.021(2) 0.020(2) 0.017(2)
N6 0.082(4) 0.057(3) 0.065(3) 0.015(3) 0.016(3) 0.043(3)
N7 0.040(3) 0.086(4) 0.071(4) 0.043(3) 0.027(3) 0.025(3)
N8 0.052(3) 0.048(3) 0.086(4) 0.025(3) 0.023(3) 0.032(3)
N9 0.031(2) 0.036(2) 0.042(3) 0.009(2) -0.004(2) 0.010(2)
N10 0.035(2) 0.034(2) 0.040(3) 0.010(2) -0.003(2) 0.008(2)
C1 0.043(3) 0.034(3) 0.067(4) 0.014(3) 0.009(3) 0.004(3)
C2 0.038(3) 0.033(3) 0.041(3) 0.008(3) 0.006(2) 0.015(3)
C3 0.062(4) 0.036(3) 0.065(4) 0.005(3) 0.021(3) 0.018(3)
C4 0.084(5) 0.052(4) 0.062(4) 0.001(3) 0.033(4) 0.035(4)
C5 0.062(4) 0.060(4) 0.055(4) 0.012(3) 0.024(3) 0.031(4)
C6 0.039(3) 0.048(3) 0.040(3) 0.012(3) 0.015(2) 0.025(3)
C7 0.038(3) 0.031(3) 0.029(3) 0.009(2) 0.003(2) 0.016(2)
C8 0.035(3) 0.054(4) 0.049(3) 0.023(3) 0.021(3) 0.018(3)
C9 0.026(3) 0.064(4) 0.083(4) 0.022(4) 0.026(3) 0.007(3)
C10 0.036(3) 0.063(4) 0.069(4) 0.017(4) 0.013(3) 0.000(3)
C11 0.027(3) 0.043(3) 0.071(4) 0.016(3) 0.005(3) 0.003(3)
C12 0.037(3) 0.025(3) 0.058(4) 0.010(3) 0.001(3) 0.004(3)
C13 0.036(3) 0.031(3) 0.043(3) 0.009(3) 0.003(2) 0.009(2)
C14 0.055(4) 0.032(3) 0.067(4) 0.002(3) 0.005(3) 0.016(3)
C15 0.076(5) 0.041(4) 0.070(4) 0.009(3) 0.020(4) 0.033(4)
C16 0.049(3) 0.048(4) 0.050(3) 0.012(3) 0.013(3) 0.026(3)
C17 0.034(3) 0.038(3) 0.033(3) 0.011(2) 0.005(2) 0.019(3)
C18 0.032(3) 0.027(3) 0.032(3) 0.013(2) 0.002(2) 0.011(2)
C19 0.037(3) 0.057(4) 0.087(5) 0.029(3) 0.029(3) 0.018(3)
C20 0.057(4) 0.081(5) 0.065(4) 0.040(4) -0.003(3) 0.032(4)
C21 0.045(3) 0.050(4) 0.051(4) 0.030(3) 0.014(3) 0.015(3)
C22 0.062(4) 0.066(4) 0.068(4) 0.039(4) 0.008(3) 0.025(4)
C23 0.062(5) 0.065(4) 0.067(4) 0.032(4) 0.015(3) 0.010(4)
C24 0.053(4) 0.083(5) 0.075(5) 0.043(4) 0.020(3) 0.021(4)
C25 0.045(4) 0.063(4) 0.061(4) 0.034(3) 0.021(3) 0.024(3)
C26 0.042(3) 0.047(3) 0.043(3) 0.025(3) 0.007(3) 0.017(3)
C27 0.042(4) 0.086(5) 0.084(5) 0.039(4) 0.018(3) 0.033(4)
C28 0.055(4) 0.139(7) 0.119(6) 0.080(5) 0.042(4) 0.067(5)
C29 0.057(5) 0.116(6) 0.142(7) 0.081(6) 0.024(4) 0.051(5)
C30 0.041(4) 0.073(4) 0.107(5) 0.049(4) 0.011(3) 0.035(3)
C31 0.048(3) 0.039(3) 0.051(4) 0.025(3) 0.005(3) 0.024(3)
C32 0.039(3) 0.032(3) 0.041(3) 0.012(2) 0.006(2) 0.018(2)
C33 0.067(4) 0.050(4) 0.049(4) 0.024(3) 0.011(3) 0.033(3)
C34 0.068(4) 0.062(4) 0.064(4) 0.042(3) 0.030(3) 0.032(3)
C35 0.049(4) 0.054(4) 0.050(4) 0.019(3) 0.021(3) 0.023(3)
C36 0.037(3) 0.037(3) 0.039(3) 0.012(3) 0.008(2) 0.020(3)
C37 0.036(3) 0.028(3) 0.031(3) 0.006(2) -0.002(2) 0.014(2)
C38 0.070(4) 0.098(5) 0.103(5) 0.058(4) 0.048(4) 0.066(4)
C39 0.037(3) 0.040(3) 0.038(3) 0.009(3) 0.001(2) 0.022(3)
C40 0.037(3) 0.027(3) 0.031(3) 0.008(2) 0.004(2) 0.014(2)
C41 0.040(3) 0.043(3) 0.039(3) 0.015(3) 0.007(2) 0.020(3)
C42 0.025(3) 0.047(3) 0.041(3) 0.019(3) 0.006(2) 0.017(2)
C43 0.028(3) 0.037(3) 0.035(3) 0.013(2) 0.007(2) 0.011(2)
C44 0.031(3) 0.030(3) 0.039(3) 0.015(2) 0.010(2) 0.014(2)
C45 0.036(3) 0.023(3) 0.038(3) 0.016(2) 0.009(2) 0.011(2)
O4W 0.051(3) 0.084(3) 0.087(3) 0.007(3) -0.002(2) 0.034(2)
O3W 0.080(3) 0.061(3) 0.096(3) 0.034(2) 0.007(3) 0.027(2)
O5W 0.069(3) 0.059(3) 0.116(4) 0.018(3) -0.005(3) 0.038(2)

loop_
_atom_type_symbol
_atom_type_description
_atom_type_scat_dispersion_real
_atom_type_scat_dispersion_imag
_atom_type_scat_source
C C 0.0033 0.0016 'International Tables Vol C Tables 4.2.6.8 and 6.1.1.4'
H H 0.0000 0.0000 'International Tables Vol C Tables 4.2.6.8 and 6.1.1.4'
Cr Cr 0.3209 0.6236 'International Tables Vol C Tables 4.2.6.8 and 6.1.1.4'
Cu Cu 0.3201 1.2651 'International Tables Vol C Tables 4.2.6.8 and 6.1.1.4'
Mn Mn 0.3368 0.7283 'International Tables Vol C Tables 4.2.6.8 and 6.1.1.4'
N N 0.0061 0.0033 'International Tables Vol C Tables 4.2.6.8 and 6.1.1.4'
O O 0.0106 0.0060 'International Tables Vol C Tables 4.2.6.8 and 6.1.1.4'

loop_
_geom_angle_atom_site_label_1
_geom_angle_atom_site_label_2
_geom_angle_atom_site_label_3
_geom_angle
_geom_angle_site_symmetry_1
_geom_angle_site_symmetry_3
O1 Cu1 O1W 93.46(13) . .
O1 Cu1 O2 77.23(13) . .
O1 Cu1 N1 92.82(16) . .
O1 Cu1 N2 168.43(17) . .
O2 Cu1 O1W 98.80(15) . .
O2 Cu1 N1 165.27(15) . .
O2 Cu1 N2 91.23(16) . .
N1 Cu1 O1W 92.56(17) . .
N2 Cu1 O1W 89.11(15) . .
N2 Cu1 N1 98.33(18) . .
O5 Cu2 O2W 97.08(13) . .
O5 Cu2 N3 91.64(18) . .
O5 Cu2 N4 168.92(16) . .
O6 Cu2 O2W 83.97(14) . .
O6 Cu2 O5 78.83(14) . .
O6 Cu2 N3 169.13(18) . .
O6 Cu2 N4 91.87(17) . .
N3 Cu2 O2W 92.11(18) . .
N3 Cu2 N4 98.1(2) . .
N4 Cu2 O2W 87.82(15) . .
O1 Mn1 O2 68.88(12) . .
O1 Mn1 O3 69.19(12) . .
O1 Mn1 O4 135.88(11) . .
O2 Mn1 O3 137.71(12) . .
O2 Mn1 O4 67.43(11) . .
O3 Mn1 O4 154.83(11) . .
N5 Mn1 O1 127.77(15) 2_657 .
N5 Mn1 O2 120.67(15) 2_657 .
N5 Mn1 O3 82.06(14) 2_657 .
N5 Mn1 O4 81.24(14) 2_657 .
N5 Mn1 N9 104.54(16) 2_657 .
N9 Mn1 O1 112.56(15) . .
N9 Mn1 O2 120.28(14) . .
N9 Mn1 O3 81.29(14) . .
N9 Mn1 O4 84.83(14) . .
O5 Mn2 O7 67.14(12) . .
O5 Mn2 O8 137.80(12) . .
O5 Mn2 O9 136.01(13) . .
O6 Mn2 O5 68.30(13) . .
O6 Mn2 O7 135.43(13) . .
O6 Mn2 O8 69.51(12) . .
O6 Mn2 O9 144.94(13) . .
O6 Mn2 O10 88.03(12) . 2_546
O8 Mn2 O7 155.02(12) . .
O9 Mn2 O7 74.68(13) . .
O9 Mn2 O8 82.53(13) . .
O10 Mn2 O5 82.11(13) 2_546 .
O10 Mn2 O7 86.68(13) 2_546 .
O10 Mn2 O8 97.11(14) 2_546 .
O10 Mn2 O9 74.50(12) 2_546 .
N10 Mn2 O5 106.38(15) . .
N10 Mn2 O6 108.24(14) . .
N10 Mn2 O7 83.78(14) . .
N10 Mn2 O8 86.12(14) . .
N10 Mn2 O9 89.90(14) . .
N10 Mn2 O10 163.44(14) . 2_546
C41 Cr1 C40 90.0(2) . .
C41 Cr1 C43 177.85(19) . .
C41 Cr1 C44 90.91(19) . .
C42 Cr1 C40 179.38(19) . .
C42 Cr1 C41 89.6(2) . .
C42 Cr1 C43 89.1(2) . .
C42 Cr1 C44 88.31(19) . .
C42 Cr1 C45 93.32(18) . .
C43 Cr1 C40 91.18(19) . .
C43 Cr1 C44 90.80(18) . .
C44 Cr1 C40 92.24(18) . .
C45 Cr1 C40 86.13(18) . .
C45 Cr1 C41 88.11(19) . .
C45 Cr1 C43 90.22(18) . .
C45 Cr1 C44 178.10(18) . .
Cu1 O1 Mn1 107.79(15) . .
C7 O1 Cu1 128.6(3) . .
C7 O1 Mn1 123.6(3) . .
Cu1 O1W H1WA 111.6 . .
Cu1 O1W H1WB 110.9 . .
H1WA O1W H1WB 107.5 . .
Cu1 O2 Mn1 105.66(14) . .
C18 O2 Cu1 128.8(3) . .
C18 O2 Mn1 125.5(3) . .
Cu2 O2W H2WA 93.0 . .
Cu2 O2W H2WB 144.3 . .
H2WA O2W H2WB 88.4 . .
C1 O3 Mn1 125.9(3) . .
C2 O3 Mn1 114.2(3) . .
C2 O3 C1 118.9(4) . .
C17 O4 Mn1 115.5(3) . .
C17 O4 C19 118.0(4) . .
C19 O4 Mn1 126.1(3) . .
Cu2 O5 Mn2 104.25(16) . .
C26 O5 Cu2 125.9(3) . .
C26 O5 Mn2 118.2(3) . .
Cu2 O6 Mn2 107.63(16) . .
C37 O6 Cu2 129.3(3) . .
C37 O6 Mn2 122.8(3) . .
C20 O7 Mn2 128.7(3) . .
C21 O7 Mn2 111.8(3) . .
C21 O7 C20 119.0(4) . .
C36 O8 Mn2 115.9(3) . .
C36 O8 C38 117.4(4) . .
C38 O8 Mn2 126.4(3) . .
C39 O9 Mn2 111.6(3) . .
C39 O10 Mn2 114.5(3) . 2_546
C8 N1 Cu1 123.4(4) . .
C8 N1 C9 113.9(5) . .
C9 N1 Cu1 122.7(3) . .
C11 N2 Cu1 117.8(4) . .
C12 N2 Cu1 125.6(4) . .
C12 N2 C11 116.6(4) . .
C27 N3 Cu2 122.9(4) . .
C27 N3 C28 115.0(5) . .
C28 N3 Cu2 121.7(4) . .
C30 N4 Cu2 120.3(4) . .
C31 N4 Cu2 125.0(4) . .
C31 N4 C30 114.7(5) . .
C40 N5 Mn1 166.8(4) . 2_657
C44 N9 Mn1 163.6(4) . .
C45 N10 Mn2 169.7(4) . .
O3 C1 H1A 109.5 . .
O3 C1 H1B 109.5 . .
O3 C1 H1C 109.5 . .
H1A C1 H1B 109.5 . .
H1A C1 H1C 109.5 . .
H1B C1 H1C 109.5 . .
O3 C2 C7 113.4(4) . .
C3 C2 O3 125.9(5) . .
C3 C2 C7 120.7(5) . .
C2 C3 H3 120.0 . .
C2 C3 C4 120.0(5) . .
C4 C3 H3 120.0 . .
C3 C4 H4 119.7 . .
C5 C4 C3 120.5(5) . .
C5 C4 H4 119.7 . .
C4 C5 H5 119.5 . .
C4 C5 C6 120.9(6) . .
C6 C5 H5 119.5 . .
C5 C6 C8 118.5(5) . .
C7 C6 C5 119.1(5) . .
C7 C6 C8 122.3(5) . .
O1 C7 C2 117.8(5) . .
O1 C7 C6 123.5(4) . .
C6 C7 C2 118.7(5) . .
N1 C8 C6 129.0(5) . .
N1 C8 H8 115.5 . .
C6 C8 H8 115.5 . .
N1 C9 H9A 108.8 . .
N1 C9 H9B 108.8 . .
N1 C9 C10 113.7(5) . .
H9A C9 H9B 107.7 . .
C10 C9 H9A 108.8 . .
C10 C9 H9B 108.8 . .
C9 C10 H10A 108.3 . .
C9 C10 H10B 108.3 . .
H10A C10 H10B 107.4 . .
C11 C10 C9 116.1(5) . .
C11 C10 H10A 108.3 . .
C11 C10 H10B 108.3 . .
N2 C11 H11A 109.4 . .
N2 C11 H11B 109.4 . .
C10 C11 N2 111.1(4) . .
C10 C11 H11A 109.4 . .
C10 C11 H11B 109.4 . .
H11A C11 H11B 108.0 . .
N2 C12 H12 116.1 . .
N2 C12 C13 127.9(5) . .
C13 C12 H12 116.1 . .
C14 C13 C12 117.6(5) . .
C18 C13 C12 123.0(5) . .
C18 C13 C14 119.2(5) . .
C13 C14 H14 119.6 . .
C15 C14 C13 120.7(5) . .
C15 C14 H14 119.6 . .
C14 C15 H15 119.6 . .
C14 C15 C16 120.7(6) . .
C16 C15 H15 119.6 . .
C15 C16 H16 120.4 . .
C17 C16 C15 119.1(5) . .
C17 C16 H16 120.4 . .
O4 C17 C16 125.2(5) . .
O4 C17 C18 113.0(4) . .
C16 C17 C18 121.8(5) . .
O2 C18 C13 123.0(5) . .
O2 C18 C17 118.6(4) . .
C17 C18 C13 118.4(5) . .
O4 C19 H19A 109.5 . .
O4 C19 H19B 109.5 . .
O4 C19 H19C 109.5 . .
H19A C19 H19B 109.5 . .
H19A C19 H19C 109.5 . .
H19B C19 H19C 109.5 . .
O7 C20 H20A 109.5 . .
O7 C20 H20B 109.5 . .
O7 C20 H20C 109.5 . .
H20A C20 H20B 109.5 . .
H20A C20 H20C 109.5 . .
H20B C20 H20C 109.5 . .
O7 C21 C22 124.7(5) . .
O7 C21 C26 114.1(5) . .
C22 C21 C26 121.1(5) . .
C21 C22 H22 119.6 . .
C21 C22 C23 120.9(6) . .
C23 C22 H22 119.6 . .
C22 C23 H23 120.8 . .
C24 C23 C22 118.5(6) . .
C24 C23 H23 120.8 . .
C23 C24 H24 119.1 . .
C23 C24 C25 121.7(6) . .
C25 C24 H24 119.1 . .
C24 C25 C27 118.8(6) . .
C26 C25 C24 119.6(6) . .
C26 C25 C27 121.5(5) . .
O5 C26 C21 117.6(5) . .
O5 C26 C25 124.3(5) . .
C25 C26 C21 118.1(5) . .
N3 C27 C25 128.0(6) . .
N3 C27 H27 116.0 . .
C25 C27 H27 116.0 . .
N3 C28 H28A 109.2 . .
N3 C28 H28B 109.2 . .
N3 C28 C29 112.0(6) . .
H28A C28 H28B 107.9 . .
C29 C28 H28A 109.2 . .
C29 C28 H28B 109.2 . .
C28 C29 H29A 108.1 . .
C28 C29 H29B 108.1 . .
H29A C29 H29B 107.3 . .
C30 C29 C28 116.6(7) . .
C30 C29 H29A 108.1 . .
C30 C29 H29B 108.1 . .
N4 C30 H30A 108.6 . .
N4 C30 H30B 108.6 . .
C29 C30 N4 114.5(5) . .
C29 C30 H30A 108.6 . .
C29 C30 H30B 108.6 . .
H30A C30 H30B 107.6 . .
N4 C31 H31 116.2 . .
N4 C31 C32 127.6(5) . .
C32 C31 H31 116.2 . .
C33 C32 C31 117.9(5) . .
C37 C32 C31 123.4(5) . .
C37 C32 C33 118.6(5) . .
C32 C33 H33 119.1 . .
C34 C33 C32 121.8(5) . .
C34 C33 H33 119.1 . .
C33 C34 H34 120.0 . .
C33 C34 C35 120.0(6) . .
C35 C34 H34 120.0 . .
C34 C35 H35 120.1 . .
C36 C35 C34 119.7(6) . .
C36 C35 H35 120.1 . .
O8 C36 C37 112.9(5) . .
C35 C36 O8 125.9(5) . .
C35 C36 C37 121.3(5) . .
O6 C37 C32 122.5(5) . .
O6 C37 C36 118.9(4) . .
C32 C37 C36 118.6(5) . .
O8 C38 H38A 109.5 . .
O8 C38 H38B 109.5 . .
O8 C38 H38C 109.5 . .
H38A C38 H38B 109.5 . .
H38A C38 H38C 109.5 . .
H38B C38 H38C 109.5 . .
O9 C39 C39 117.1(6) . 2_546
O10 C39 O9 126.7(4) . .
O10 C39 C39 116.3(6) . 2_546
N5 C40 Cr1 176.7(4) . .
N6 C41 Cr1 176.9(5) . .
N7 C42 Cr1 176.2(5) . .
N8 C43 Cr1 176.3(5) . .
N9 C44 Cr1 177.5(5) . .
N10 C45 Cr1 176.0(4) . .
H4WA O4W H4WB 123.6 . .
H3WA O3W H3WB 98.7 . .
H5WA O5W H5WB 127.2 . .

loop_
_geom_bond_atom_site_label_1
_geom_bond_atom_site_label_2
_geom_bond_distance
_geom_bond_site_symmetry_2
Cu1 O1 1.926(3) .
Cu1 O1W 2.407(4) .
Cu1 O2 1.956(3) .
Cu1 N1 1.980(4) .
Cu1 N2 1.971(4) .
Cu2 O2W 2.690(4) .
Cu2 O5 1.948(3) .
Cu2 O6 1.937(3) .
Cu2 N3 1.961(5) .
Cu2 N4 1.972(4) .
Mn1 O1 2.129(3) .
Mn1 O2 2.155(3) .
Mn1 O3 2.402(3) .
Mn1 O4 2.458(3) .
Mn1 N5 2.121(5) 2_657
Mn1 N9 2.129(4) .
Mn2 O5 2.236(3) .
Mn2 O6 2.157(3) .
Mn2 O7 2.434(4) .
Mn2 O8 2.378(4) .
Mn2 O9 2.240(3) .
Mn2 O10 2.182(3) 2_546
Mn2 N10 2.141(4) .
Cr1 C40 2.100(6) .
Cr1 C41 2.075(6) .
Cr1 C42 2.053(5) .
Cr1 C43 2.087(5) .
Cr1 C44 2.090(5) .
Cr1 C45 2.075(5) .
O1 C7 1.330(5) .
O1W H1WA 0.8878 .
O1W H1WB 0.8856 .
O2 C18 1.330(5) .
O2W H2WA 0.8640 .
O2W H2WB 0.8643 .
O3 C1 1.436(5) .
O3 C2 1.380(6) .
O4 C17 1.376(5) .
O4 C19 1.428(6) .
O5 C26 1.325(6) .
O6 C37 1.331(6) .
O7 C20 1.426(5) .
O7 C21 1.365(6) .
O8 C36 1.386(6) .
O8 C38 1.426(6) .
O9 C39 1.263(6) .
O10 Mn2 2.182(3) 2_546
O10 C39 1.243(6) .
N1 C8 1.276(6) .
N1 C9 1.494(6) .
N2 C11 1.483(6) .
N2 C12 1.274(6) .
N3 C27 1.300(7) .
N3 C28 1.476(7) .
N4 C30 1.483(6) .
N4 C31 1.287(6) .
N5 Mn1 2.121(4) 2_657
N5 C40 1.142(6) .
N6 C41 1.146(6) .
N7 C42 1.148(6) .
N8 C43 1.143(6) .
N9 C44 1.143(5) .
N10 C45 1.138(5) .
C1 H1A 0.9600 .
C1 H1B 0.9600 .
C1 H1C 0.9600 .
C2 C3 1.363(7) .
C2 C7 1.413(6) .
C3 H3 0.9300 .
C3 C4 1.384(8) .
C4 H4 0.9300 .
C4 C5 1.357(8) .
C5 H5 0.9300 .
C5 C6 1.400(7) .
C6 C7 1.393(7) .
C6 C8 1.451(7) .
C8 H8 0.9300 .
C9 H9A 0.9700 .
C9 H9B 0.9700 .
C9 C10 1.511(8) .
C10 H10A 0.9700 .
C10 H10B 0.9700 .
C10 C11 1.462(7) .
C11 H11A 0.9700 .
C11 H11B 0.9700 .
C12 H12 0.9300 .
C12 C13 1.436(7) .
C13 C14 1.411(7) .
C13 C18 1.400(6) .
C14 H14 0.9300 .
C14 C15 1.359(8) .
C15 H15 0.9300 .
C15 C16 1.390(7) .
C16 H16 0.9300 .
C16 C17 1.376(7) .
C17 C18 1.398(7) .
C19 H19A 0.9600 .
C19 H19B 0.9600 .
C19 H19C 0.9600 .
C20 H20A 0.9600 .
C20 H20B 0.9600 .
C20 H20C 0.9600 .
C21 C22 1.383(7) .
C21 C26 1.415(7) .
C22 H22 0.9300 .
C22 C23 1.387(8) .
C23 H23 0.9300 .
C23 C24 1.385(8) .
C24 H24 0.9300 .
C24 C25 1.410(8) .
C25 C26 1.394(7) .
C25 C27 1.448(8) .
C27 H27 0.9300 .
C28 H28A 0.9700 .
C28 H28B 0.9700 .
C28 C29 1.479(9) .
C29 H29A 0.9700 .
C29 H29B 0.9700 .
C29 C30 1.431(8) .
C30 H30A 0.9700 .
C30 H30B 0.9700 .
C31 H31 0.9300 .
C31 C32 1.438(7) .
C32 C33 1.406(7) .
C32 C37 1.398(6) .
C33 H33 0.9300 .
C33 C34 1.349(8) .
C34 H34 0.9300 .
C34 C35 1.392(7) .
C35 H35 0.9300 .
C35 C36 1.366(7) .
C36 C37 1.407(7) .
C38 H38A 0.9600 .
C38 H38B 0.9600 .
C38 H38C 0.9600 .
C39 C39 1.552(9) 2_546
O4W H4WA 0.8633 .
O4W H4WB 0.8597 .
O3W H3WA 0.8569 .
O3W H3WB 0.8624 .
O5W H5WA 0.8629 .
O5W H5WB 0.8501 .

loop_
_geom_hbond_atom_site_label_D
_geom_hbond_atom_site_label_H
_geom_hbond_atom_site_label_A
_geom_hbond_distance_DH
_geom_hbond_distance_HA
_geom_hbond_distance_DA
_geom_hbond_angle_DHA
_geom_hbond_site_symmetry_A
O1W H1WB O5W 0.89 1.91 2.780(6) 168.6 2_757
O2W H2WA O6 0.86 2.97 3.146(5) 94.0 .
O2W H2WA O10 0.86 2.00 2.841(5) 164.2 2_546
O2W H2WB O4W 0.86 2.04 2.770(6) 141.6 2_546
O4W H4WA O9 0.86 2.01 2.839(5) 161.5 .
O4W H4WB N6 0.86 2.11 2.952(6) 167.2 .
O3W H3WA N8 0.86 2.14 2.971(6) 163.0 .
O3W H3WB O2W 0.86 2.07 2.822(6) 145.0 2_556
O5W H5WA N6 0.86 2.17 3.015(6) 168.0 .
O5W H5WB O3W 0.85 1.99 2.824(6) 168.0 1_545

loop_
_geom_torsion_atom_site_label_1
_geom_torsion_atom_site_label_2
_geom_torsion_atom_site_label_3
_geom_torsion_atom_site_label_4
_geom_torsion
_geom_torsion_site_symmetry_1
_geom_torsion_site_symmetry_4
Cu1 O1 C7 C2 170.5(3) . .
Cu1 O1 C7 C6 -7.8(7) . .
Cu1 O2 C18 C13 -1.4(6) . .
Cu1 O2 C18 C17 178.6(3) . .
Cu1 N1 C8 C6 -4.8(8) . .
Cu1 N1 C9 C10 -25.7(7) . .
Cu1 N2 C11 C10 52.6(6) . .
Cu1 N2 C12 C13 2.7(8) . .
Cu2 O5 C26 C21 163.5(4) . .
Cu2 O5 C26 C25 -16.4(8) . .
Cu2 O6 C37 C32 6.3(6) . .
Cu2 O6 C37 C36 -172.5(3) . .
Cu2 N3 C27 C25 9.0(9) . .
Cu2 N3 C28 C29 36.0(8) . .
Cu2 N4 C30 C29 -33.2(8) . .
Cu2 N4 C31 C32 -0.2(8) . .
Mn1 O1 C7 C2 -10.6(6) . .
Mn1 O1 C7 C6 171.2(4) . .
Mn1 O2 C18 C13 -179.8(3) . .
Mn1 O2 C18 C17 0.2(6) . .
Mn1 O3 C2 C3 -169.6(4) . .
Mn1 O3 C2 C7 10.1(5) . .
Mn1 O4 C17 C16 -178.3(4) . .
Mn1 O4 C17 C18 0.6(5) . .
Mn1 N5 C40 Cr1 104(7) 2_657 .
Mn1 N9 C44 Cr1 -63(11) . .
Mn2 O5 C26 C21 26.3(6) . .
Mn2 O5 C26 C25 -153.6(5) . .
Mn2 O6 C37 C32 -179.9(3) . .
Mn2 O6 C37 C36 1.3(5) . .
Mn2 O7 C21 C22 152.9(5) . .
Mn2 O7 C21 C26 -24.3(6) . .
Mn2 O8 C36 C35 177.3(4) . .
Mn2 O8 C36 C37 -2.2(5) . .
Mn2 O9 C39 O10 -162.1(5) . .
Mn2 O9 C39 C39 17.7(7) . 2_546
Mn2 O10 C39 O9 -161.3(4) 2_546 .
Mn2 O10 C39 C39 18.9(7) 2_546 2_546
Mn2 N10 C45 Cr1 -61(8) . .
O1 Cu1 O2 Mn1 5.20(14) . .
O1 Cu1 O2 C18 -173.4(4) . .
O1 Cu1 N1 C8 1.3(4) . .
O1 Cu1 N1 C9 -175.2(4) . .
O1 Cu1 N2 C11 175.0(7) . .
O1 Cu1 N2 C12 -1.9(11) . .
O1 Mn1 O2 Cu1 -4.92(13) . .
O1 Mn1 O2 C18 173.8(4) . .
O1 Mn1 O3 C1 -179.4(4) . .
O1 Mn1 O3 C2 -11.2(3) . .
O1 Mn1 O4 C17 -8.8(4) . .
O1 Mn1 O4 C19 178.1(4) . .
O1 Mn1 N9 C44 81.2(15) . .
O1W Cu1 O1 Mn1 92.92(17) . .
O1W Cu1 O1 C7 -88.0(4) . .
O1W Cu1 O2 Mn1 -86.38(15) . .
O1W Cu1 O2 C18 95.0(4) . .
O1W Cu1 N1 C8 94.9(4) . .
O1W Cu1 N1 C9 -81.6(4) . .
O1W Cu1 N2 C11 72.0(4) . .
O1W Cu1 N2 C12 -105.0(5) . .
O2 Cu1 O1 Mn1 -5.32(14) . .
O2 Cu1 O1 C7 173.7(4) . .
O2 Cu1 N1 C8 -45.6(9) . .
O2 Cu1 N1 C9 137.9(6) . .
O2 Cu1 N2 C11 170.8(4) . .
O2 Cu1 N2 C12 -6.2(5) . .
O2 Mn1 O1 Cu1 5.05(13) . .
O2 Mn1 O1 C7 -174.1(4) . .
O2 Mn1 O3 C1 172.7(3) . .
O2 Mn1 O3 C2 -19.1(4) . .
O2 Mn1 O4 C17 -0.4(3) . .
O2 Mn1 O4 C19 -173.4(4) . .
O2 Mn1 N9 C44 159.1(15) . .
O2W Cu2 O5 Mn2 74.67(15) . .
O2W Cu2 O5 C26 -67.2(4) . .
O2W Cu2 O6 Mn2 -90.32(15) . .
O2W Cu2 O6 C37 84.2(4) . .
O2W Cu2 N3 C27 76.3(5) . .
O2W Cu2 N3 C28 -96.2(5) . .
O2W Cu2 N4 C30 97.6(4) . .
O2W Cu2 N4 C31 -83.6(4) . .
O3 Mn1 O1 Cu1 -169.28(18) . .
O3 Mn1 O1 C7 11.6(3) . .
O3 Mn1 O2 Cu1 3.0(3) . .
O3 Mn1 O2 C18 -178.3(3) . .
O3 Mn1 O4 C17 177.1(3) . .
O3 Mn1 O4 C19 4.1(5) . .
O3 Mn1 N9 C44 18.1(15) . .
O3 C2 C3 C4 -179.0(5) . .
O3 C2 C7 O1 -1.1(6) . .
O3 C2 C7 C6 177.2(4) . .
O4 Mn1 O1 Cu1 13.4(2) . .
O4 Mn1 O1 C7 -165.7(3) . .
O4 Mn1 O2 Cu1 -178.61(18) . .
O4 Mn1 O2 C18 0.1(3) . .
O4 Mn1 O3 C1 -3.9(5) . .
O4 Mn1 O3 C2 164.4(3) . .
O4 Mn1 N9 C44 -140.8(15) . .
O4 C17 C18 O2 -0.5(6) . .
O4 C17 C18 C13 179.5(4) . .
O5 Cu2 O6 Mn2 8.15(14) . .
O5 Cu2 O6 C37 -177.4(4) . .
O5 Cu2 N3 C27 -20.9(5) . .
O5 Cu2 N3 C28 166.6(5) . .
O5 Cu2 N4 C30 -145.8(8) . .
O5 Cu2 N4 C31 33.0(11) . .
O5 Mn2 O6 Cu2 -7.49(13) . .
O5 Mn2 O6 C37 177.6(3) . .
O5 Mn2 O7 C20 -161.5(5) . .
O5 Mn2 O7 C21 27.1(3) . .
O5 Mn2 O8 C36 1.3(4) . .
O5 Mn2 O8 C38 174.3(4) . .
O5 Mn2 O9 C39 40.3(4) . .
O5 Mn2 N10 C45 112(2) . .
O6 Cu2 O5 Mn2 -7.72(13) . .
O6 Cu2 O5 C26 -149.6(4) . .
O6 Cu2 N3 C27 7.7(13) . .
O6 Cu2 N3 C28 -164.8(8) . .
O6 Cu2 N4 C30 -178.5(4) . .
O6 Cu2 N4 C31 0.3(4) . .
O6 Mn2 O5 Cu2 7.32(13) . .
O6 Mn2 O5 C26 152.8(3) . .
O6 Mn2 O7 C20 -160.5(4) . .
O6 Mn2 O7 C21 28.1(4) . .
O6 Mn2 O8 C36 2.1(3) . .
O6 Mn2 O8 C38 175.2(5) . .
O6 Mn2 O9 C39 -83.0(4) . .
O6 Mn2 N10 C45 -176(2) . .
O7 Mn2 O5 Cu2 -173.41(18) . .
O7 Mn2 O5 C26 -28.0(3) . .
O7 Mn2 O6 Cu2 -8.4(2) . .
O7 Mn2 O6 C37 176.6(3) . .
O7 Mn2 O8 C36 -175.2(3) . .
O7 Mn2 O8 C38 -2.2(6) . .
O7 Mn2 O9 C39 70.5(3) . .
O7 Mn2 N10 C45 48(2) . .
O7 C21 C22 C23 -179.9(6) . .
O7 C21 C26 O5 1.1(7) . .
O7 C21 C26 C25 -178.9(5) . .
O8 Mn2 O5 Cu2 8.2(2) . .
O8 Mn2 O5 C26 153.7(3) . .
O8 Mn2 O6 Cu2 173.14(18) . .
O8 Mn2 O6 C37 -1.8(3) . .
O8 Mn2 O7 C20 16.0(6) . .
O8 Mn2 O7 C21 -155.5(3) . .
O8 Mn2 O9 C39 -119.8(3) . .
O8 Mn2 N10 C45 -109(2) . .
O8 C36 C37 O6 0.8(6) . .
O8 C36 C37 C32 -178.1(4) . .
O9 Mn2 O5 Cu2 -141.56(14) . .
O9 Mn2 O5 C26 3.9(4) . .
O9 Mn2 O6 Cu2 133.85(19) . .
O9 Mn2 O6 C37 -41.1(4) . .
O9 Mn2 O7 C20 40.9(4) . .
O9 Mn2 O7 C21 -130.6(4) . .
O9 Mn2 O8 C36 160.6(3) . .
O9 Mn2 O8 C38 -26.3(4) . .
O9 Mn2 N10 C45 -27(2) . .
O10 Mn2 O5 Cu2 -83.70(15) 2_546 .
O10 Mn2 O5 C26 61.8(3) 2_546 .
O10 Mn2 O6 Cu2 74.81(16) 2_546 .
O10 Mn2 O6 C37 -100.1(3) 2_546 .
O10 Mn2 O7 C20 115.7(4) 2_546 .
O10 Mn2 O7 C21 -55.7(4) 2_546 .
O10 Mn2 O8 C36 87.3(3) 2_546 .
O10 Mn2 O8 C38 -99.6(4) 2_546 .
O10 Mn2 O9 C39 -20.2(3) 2_546 .
O10 Mn2 N10 C45 -8(3) 2_546 .
N1 Cu1 O1 Mn1 -174.34(17) . .
N1 Cu1 O1 C7 4.7(4) . .
N1 Cu1 O2 Mn1 53.6(7) . .
N1 Cu1 O2 C18 -125.0(6) . .
N1 Cu1 N2 C11 -20.5(4) . .
N1 Cu1 N2 C12 162.6(5) . .
N1 C9 C10 C11 61.0(7) . .
N2 Cu1 O1 Mn1 -9.7(9) . .
N2 Cu1 O1 C7 169.4(7) . .
N2 Cu1 O2 Mn1 -175.67(17) . .
N2 Cu1 O2 C18 5.7(4) . .
N2 Cu1 N1 C8 -175.6(4) . .
N2 Cu1 N1 C9 7.9(4) . .
N2 C12 C13 C14 178.2(5) . .
N2 C12 C13 C18 4.1(9) . .
N3 Cu2 O5 Mn2 167.00(18) . .
N3 Cu2 O5 C26 25.1(4) . .
N3 Cu2 O6 Mn2 -21.0(10) . .
N3 Cu2 O6 C37 153.5(9) . .
N3 Cu2 N4 C30 5.8(4) . .
N3 Cu2 N4 C31 -175.4(4) . .
N3 C28 C29 C30 -70.1(9) . .
N4 Cu2 O5 Mn2 -41.1(9) . .
N4 Cu2 O5 C26 177.0(8) . .
N4 Cu2 O6 Mn2 -177.93(16) . .
N4 Cu2 O6 C37 -3.4(4) . .
N4 Cu2 N3 C27 164.4(5) . .
N4 Cu2 N3 C28 -8.1(5) . .
N4 C31 C32 C33 178.9(5) . .
N4 C31 C32 C37 2.6(8) . .
N5 Mn1 O1 Cu1 -108.06(19) 2_657 .
N5 Mn1 O1 C7 72.8(4) 2_657 .
N5 Mn1 O2 Cu1 117.38(18) 2_657 .
N5 Mn1 O2 C18 -63.9(4) 2_657 .
N5 Mn1 O3 C1 45.0(4) 2_657 .
N5 Mn1 O3 C2 -146.8(3) 2_657 .
N5 Mn1 O4 C17 128.2(3) 2_657 .
N5 Mn1 O4 C19 -44.9(4) 2_657 .
N5 Mn1 N9 C44 -61.3(15) 2_657 .
N9 Mn1 O1 Cu1 120.19(16) . .
N9 Mn1 O1 C7 -58.9(4) . .
N9 Mn1 O2 Cu1 -109.44(18) . .
N9 Mn1 O2 C18 69.3(4) . .
N9 Mn1 O3 C1 -61.2(4) . .
N9 Mn1 O3 C2 107.0(3) . .
N9 Mn1 O4 C17 -126.2(3) . .
N9 Mn1 O4 C19 60.7(4) . .
N10 Mn2 O5 Cu2 110.86(16) . .
N10 Mn2 O5 C26 -103.7(3) . .
N10 Mn2 O6 Cu2 -108.35(17) . .
N10 Mn2 O6 C37 76.7(3) . .
N10 Mn2 O7 C20 -50.7(4) . .
N10 Mn2 O7 C21 137.8(4) . .
N10 Mn2 O8 C36 -109.0(3) . .
N10 Mn2 O8 C38 64.1(4) . .
N10 Mn2 O9 C39 154.1(3) . .
C1 O3 C2 C3 -0.5(7) . .
C1 O3 C2 C7 179.2(4) . .
C2 C3 C4 C5 -0.1(10) . .
C3 C2 C7 O1 178.6(5) . .
C3 C2 C7 C6 -3.0(7) . .
C3 C4 C5 C6 0.7(10) . .
C4 C5 C6 C7 -2.5(8) . .
C4 C5 C6 C8 175.3(5) . .
C5 C6 C7 O1 -178.2(4) . .
C5 C6 C7 C2 3.6(7) . .
C5 C6 C8 N1 -175.1(5) . .
C7 C2 C3 C4 1.3(9) . .
C7 C6 C8 N1 2.6(9) . .
C8 N1 C9 C10 157.5(5) . .
C8 C6 C7 O1 4.1(8) . .
C8 C6 C7 C2 -174.2(4) . .
C9 N1 C8 C6 172.0(5) . .
C9 C10 C11 N2 -76.7(6) . .
C11 N2 C12 C13 -174.2(5) . .
C12 N2 C11 C10 -130.1(6) . .
C12 C13 C14 C15 -175.1(6) . .
C12 C13 C18 O2 -4.8(8) . .
C12 C13 C18 C17 175.3(5) . .
C13 C14 C15 C16 0.7(9) . .
C14 C13 C18 O2 -178.7(5) . .
C14 C13 C18 C17 1.3(7) . .
C14 C15 C16 C17 -0.9(9) . .
C15 C16 C17 O4 -179.8(5) . .
C15 C16 C17 C18 1.4(8) . .
C16 C17 C18 O2 178.4(4) . .
C16 C17 C18 C13 -1.6(7) . .
C18 C13 C14 C15 -0.9(8) . .
C19 O4 C17 C16 -4.7(7) . .
C19 O4 C17 C18 174.2(4) . .
C20 O7 C21 C22 -19.5(8) . .
C20 O7 C21 C26 163.3(5) . .
C21 C22 C23 C24 0.0(10) . .
C22 C21 C26 O5 -176.2(5) . .
C22 C21 C26 C25 3.8(9) . .
C22 C23 C24 C25 1.9(10) . .
C23 C24 C25 C26 -1.0(10) . .
C23 C24 C25 C27 -178.4(6) . .
C24 C25 C26 O5 178.1(5) . .
C24 C25 C26 C21 -1.8(9) . .
C24 C25 C27 N3 -174.2(6) . .
C26 C21 C22 C23 -2.9(9) . .
C26 C25 C27 N3 8.4(10) . .
C27 N3 C28 C29 -137.0(6) . .
C27 C25 C26 O5 -4.6(9) . .
C27 C25 C26 C21 175.5(5) . .
C28 N3 C27 C25 -178.0(6) . .
C28 C29 C30 N4 69.1(9) . .
C30 N4 C31 C32 178.7(5) . .
C31 N4 C30 C29 147.9(6) . .
C31 C32 C33 C34 -175.6(5) . .
C31 C32 C37 O6 -5.6(7) . .
C31 C32 C37 C36 173.2(4) . .
C32 C33 C34 C35 2.1(9) . .
C33 C32 C37 O6 178.1(4) . .
C33 C32 C37 C36 -3.1(7) . .
C33 C34 C35 C36 -2.8(9) . .
C34 C35 C36 O8 -178.9(5) . .
C34 C35 C36 C37 0.6(8) . .
C35 C36 C37 O6 -178.7(4) . .
C35 C36 C37 C32 2.4(7) . .
C37 C32 C33 C34 0.9(8) . .
C38 O8 C36 C35 3.6(7) . .
C38 O8 C36 C37 -176.0(4) . .
C40 Cr1 C41 N6 52(9) . .
C40 Cr1 C42 N7 -178(100) . .
C40 Cr1 C43 N8 -159(7) . .
C40 Cr1 C44 N9 130(10) . .
C40 Cr1 C45 N10 -3(6) . .
C41 Cr1 C40 N5 -38(8) . .
C41 Cr1 C42 N7 -119(7) . .
C41 Cr1 C43 N8 -34(11) . .
C41 Cr1 C44 N9 39(10) . .
C41 Cr1 C45 N10 88(6) . .
C42 Cr1 C40 N5 22(23) . .
C42 Cr1 C41 N6 -127(9) . .
C42 Cr1 C43 N8 20(7) . .
C42 Cr1 C44 N9 -50(10) . .
C42 Cr1 C45 N10 177(100) . .
C43 Cr1 C40 N5 140(8) . .
C43 Cr1 C41 N6 -73(11) . .
C43 Cr1 C42 N7 63(7) . .
C43 Cr1 C44 N9 -139(10) . .
C43 Cr1 C45 N10 -94(6) . .
C44 Cr1 C40 N5 -129(8) . .
C44 Cr1 C41 N6 144(9) . .
C44 Cr1 C42 N7 -28(7) . .
C44 Cr1 C43 N8 109(7) . .
C44 Cr1 C45 N10 29(11) . .
C45 Cr1 C40 N5 50(8) . .
C45 Cr1 C41 N6 -34(9) . .
C45 Cr1 C42 N7 153(7) . .
C45 Cr1 C43 N8 -73(7) . .
C45 Cr1 C44 N9 98(11) . .
